data_2222685
loop_
_publ_author_name
'Hofer, Margit'
'Greger, Harald'
'Mereiter, Kurt'

_publ_section_title
;
 6\a-Acetoxygedunin
;
_journal_coeditor_code FJ2239
_journal_issue 8
_journal_name_full 'Acta Crystallographica Section E'
_journal_page_first o1942
_journal_page_last o1943
_journal_paper_doi 10.1107/S1600536809027998
_journal_volume 65
_journal_year 2009
_chemical_formula_iupac 'C30 H36 O9'
_chemical_formula_moiety 'C30 H36 O9'
_chemical_formula_sum 'C30 H36 O9'
_chemical_formula_weight 540.59
_chemical_name_common 6-\a-acetoxygedunin
_chemical_name_systematic
;(1<i>S</i>,3a<i>S</i>,4a<i>R</i>,4b<i>S</i>,5<i>S</i>,6<i>R</i>,
6a<i>R</i>,10a<i>R</i>,10b<i>R</i>,12a<i>S</i>)-5,6-bis(acetyloxy)-
1-(3-furyl)-1,5,6,6a,7,10a,10b,11,12,12a-decahydro-4b,7,7,10a,12a-
pentamethyloxireno[<i>c</i>]phenanthro[1,2-<i>d</i>]pyran-
3,8(3a<i>H</i>,4b<i>H</i>)-dione
;
_space_group_IT_number 19
_symmetry_cell_setting orthorhombic
_symmetry_space_group_name_Hall 'P 2ac 2ab'
_symmetry_space_group_name_H-M 'P 21 21 21'
_atom_sites_solution_hydrogens geom
_atom_sites_solution_primary direct
_atom_sites_solution_secondary difmap
_audit_creation_method SHELXL-97
_cell_angle_alpha 90.00
_cell_angle_beta 90.00
_cell_angle_gamma 90.00
_cell_formula_units_Z 4
_cell_length_a 6.475(2)
_cell_length_b 14.914(5)
_cell_length_c 28.713(9)
_cell_measurement_reflns_used 852
_cell_measurement_temperature 173(2)
_cell_measurement_theta_max 29.76
_cell_measurement_theta_min 2.42
_cell_volume 2772.8(15)
_computing_cell_refinement 'SAINT (Bruker, 2003)'
_computing_data_collection 'SMART (Bruker, 2003)'
_computing_data_reduction 'SAINT, SADABS and XPREP (Bruker, 2003)'
_computing_molecular_graphics 'SHELXTL (Sheldrick, 2008)'
_computing_publication_material 'SHELXTL (Sheldrick, 2008)'
_computing_structure_refinement 'SHELXL97 (Sheldrick, 2008)'
_computing_structure_solution 'SHELXS97 (Sheldrick, 2008)'
_diffrn_ambient_temperature 173(2)
_diffrn_measured_fraction_theta_full 0.989
_diffrn_measured_fraction_theta_max 0.989
_diffrn_measurement_device_type 'Bruker SMART APEX CCD'
_diffrn_measurement_method \w
_diffrn_radiation_monochromator graphite
_diffrn_radiation_source 'fine-focus sealed tube'
_diffrn_radiation_type MoK\a
_diffrn_radiation_wavelength 0.71073
_diffrn_reflns_av_R_equivalents 0.0306
_diffrn_reflns_av_sigmaI/netI 0.0175
_diffrn_reflns_limit_h_max 9
_diffrn_reflns_limit_h_min -9
_diffrn_reflns_limit_k_max 20
_diffrn_reflns_limit_k_min -20
_diffrn_reflns_limit_l_max 40
_diffrn_reflns_limit_l_min -40
_diffrn_reflns_number 39048
_diffrn_reflns_theta_full 29.98
_diffrn_reflns_theta_max 29.98
_diffrn_reflns_theta_min 2.53
_diffrn_standards_decay_% 0
_diffrn_standards_number 0
_exptl_absorpt_coefficient_mu 0.095
_exptl_absorpt_correction_T_max 0.98
_exptl_absorpt_correction_T_min 0.89
_exptl_absorpt_correction_type multi-scan
_exptl_absorpt_process_details '(SADABS; Bruker, 2003)'
_exptl_crystal_colour colourless
_exptl_crystal_density_diffrn 1.295
_exptl_crystal_density_method 'not measured'
_exptl_crystal_description prism
_exptl_crystal_F_000 1152
_exptl_crystal_size_max 0.62
_exptl_crystal_size_mid 0.40
_exptl_crystal_size_min 0.25
_refine_diff_density_max 0.259
_refine_diff_density_min -0.244
_refine_ls_extinction_method none
_refine_ls_goodness_of_fit_ref 1.040
_refine_ls_hydrogen_treatment constr
_refine_ls_matrix_type full
_refine_ls_number_parameters 359
_refine_ls_number_reflns 4509
_refine_ls_number_restraints 0
_refine_ls_restrained_S_all 1.040
_refine_ls_R_factor_all 0.0438
_refine_ls_R_factor_gt 0.0373
_refine_ls_shift/su_max 0.000
_refine_ls_shift/su_mean 0.000
_refine_ls_structure_factor_coef Fsqd
_refine_ls_weighting_details 'calc w=1/[\s^2^(Fo^2^)+(0.0617P)^2^+0.3403P] where P=(Fo^2^+2Fc^2^)/3'
_refine_ls_weighting_scheme calc
_refine_ls_wR_factor_gt 0.0956
_refine_ls_wR_factor_ref 0.0994
_reflns_number_gt 4077
_reflns_number_total 4509
_reflns_threshold_expression I>2\s(I)
_cod_data_source_file fj2239.cif
_cod_data_source_block I
_cod_database_code 2222685
_cod_database_fobs_code 2222685

loop_
_symmetry_equiv_pos_as_xyz
'x, y, z'
'-x+1/2, -y, z+1/2'
'-x, y+1/2, -z+1/2'
'x+1/2, -y+1/2, -z'

loop_
_atom_site_type_symbol
_atom_site_label
_atom_site_fract_x
_atom_site_fract_y
_atom_site_fract_z
_atom_site_U_iso_or_equiv
_atom_site_adp_type
_atom_site_calc_flag
_atom_site_refinement_flags
_atom_site_occupancy
_atom_site_disorder_assembly
_atom_site_disorder_group
O O1 0.0587(3) 0.73999(11) 0.23019(6) 0.0535(4) Uani d . 1 . .
O O2 0.3222(2) 0.68452(7) 0.40284(4) 0.0308(3) Uani d . 1 . .
O O3 0.21379(17) 0.50631(7) 0.42004(3) 0.0218(2) Uani d . 1 . .
O O4 0.67376(18) 0.33557(9) 0.41784(4) 0.0303(3) Uani d . 1 . .
O O5 0.3916(2) 0.20217(8) 0.45502(4) 0.0311(3) Uani d . 1 . .
O O6 0.3600(2) 0.29114(9) 0.51630(4) 0.0371(3) Uani d . 1 . .
O O7 0.3049(7) -0.02998(11) 0.35841(9) 0.1021(11) Uani d . 1 . .
O O8 0.6555(3) 0.70255(12) 0.42549(6) 0.0546(4) Uani d . 1 . .
O O9 0.3152(3) 0.55979(10) 0.49051(4) 0.0413(3) Uani d . 1 . .
C C1 0.1155(3) 0.51480(13) 0.26444(5) 0.0295(3) Uani d . 1 . .
H H1 0.0712 0.4558 0.2569 0.035 Uiso calc R 1 . .
C C2 0.0178(3) 0.58569(14) 0.24571(6) 0.0342(4) Uani d . 1 . .
H H2 -0.0937 0.5765 0.2247 0.041 Uiso calc R 1 . .
C C3 0.0830(3) 0.67781(14) 0.25763(6) 0.0354(4) Uani d . 1 . .
C C4 0.1727(3) 0.69563(11) 0.30666(6) 0.0289(3) Uani d . 1 . .
C C5 0.2297(2) 0.60496(10) 0.33182(5) 0.0220(3) Uani d . 1 . .
H H5 0.0998 0.5837 0.3471 0.026 Uiso calc R 1 . .
C C6 0.3893(2) 0.61484(10) 0.37098(5) 0.0230(3) Uani d . 1 . .
H H6 0.5258 0.6318 0.3573 0.028 Uiso calc R 1 . .
C C7 0.4135(2) 0.52809(10) 0.39934(5) 0.0210(3) Uani d . 1 . .
H H7 0.5176 0.5376 0.4246 0.025 Uiso calc R 1 . .
C C8 0.4803(2) 0.44830(10) 0.36887(5) 0.0198(3) Uani d . 1 . .
C C9 0.3279(2) 0.43982(10) 0.32698(5) 0.0208(3) Uani d . 1 . .
H H9 0.1901 0.4274 0.3413 0.025 Uiso calc R 1 . .
C C10 0.2973(2) 0.52800(10) 0.29783(5) 0.0217(3) Uani d . 1 . .
C C11 0.3781(3) 0.35593(11) 0.29761(5) 0.0302(3) Uani d . 1 . .
H H11A 0.4995 0.3692 0.2778 0.036 Uiso calc R 1 . .
H H11B 0.2600 0.3436 0.2767 0.036 Uiso calc R 1 . .
C C12 0.4241(3) 0.27008(11) 0.32647(6) 0.0300(3) Uani d . 1 . .
H H12A 0.3503 0.2188 0.3122 0.036 Uiso calc R 1 . .
H H12B 0.5739 0.2572 0.3249 0.036 Uiso calc R 1 . .
C C13 0.3597(2) 0.27762(10) 0.37810(5) 0.0230(3) Uani d . 1 . .
C C14 0.4749(2) 0.35925(10) 0.39801(5) 0.0210(3) Uani d . 1 . .
C C15 0.5091(2) 0.35775(11) 0.44934(5) 0.0248(3) Uani d . 1 . .
H H15 0.5181 0.4171 0.4654 0.030 Uiso calc R 1 . .
C C16 0.4171(3) 0.28141(11) 0.47670(5) 0.0268(3) Uani d . 1 . .
C C17 0.4394(3) 0.19354(11) 0.40509(6) 0.0325(4) Uani d . 1 . .
H H17 0.5926 0.1892 0.4012 0.039 Uiso calc R 1 . .
C C18 0.1228(2) 0.28506(11) 0.38491(5) 0.0254(3) Uani d . 1 . .
H H18A 0.0824 0.3484 0.3851 0.038 Uiso calc R 1 . .
H H18B 0.0840 0.2574 0.4146 0.038 Uiso calc R 1 . .
H H18C 0.0522 0.2541 0.3594 0.038 Uiso calc R 1 . .
C C19 0.4839(3) 0.55432(12) 0.26637(5) 0.0286(3) Uani d . 1 . .
H H19A 0.5308 0.5016 0.2490 0.043 Uiso calc R 1 . .
H H19B 0.5969 0.5767 0.2859 0.043 Uiso calc R 1 . .
H H19C 0.4413 0.6012 0.2445 0.043 Uiso calc R 1 . .
C C20 0.3434(4) 0.10558(12) 0.39106(7) 0.0455(5) Uani d . 1 . .
C C21 0.4335(7) 0.04307(15) 0.36416(10) 0.0767(11) Uani d . 1 . .
H H21 0.5673 0.0484 0.3509 0.092 Uiso calc R 1 . .
C C22 0.1459(5) 0.06906(14) 0.40432(10) 0.0588(7) Uani d . 1 . .
H H22 0.0451 0.0969 0.4235 0.071 Uiso calc R 1 . .
C C23 0.1322(8) -0.01205(18) 0.38421(13) 0.0876(13) Uani d . 1 . .
H H23 0.0181 -0.0516 0.3875 0.105 Uiso calc R 1 . .
C C24 -0.0104(3) 0.74131(13) 0.33278(7) 0.0399(4) Uani d . 1 . .
H H24A -0.0409 0.7993 0.3182 0.060 Uiso calc R 1 . .
H H24B 0.0274 0.7507 0.3655 0.060 Uiso calc R 1 . .
H H24C -0.1327 0.7027 0.3311 0.060 Uiso calc R 1 . .
C C25 0.3518(3) 0.76299(12) 0.30263(7) 0.0367(4) Uani d . 1 . .
H H25A 0.3057 0.8158 0.2852 0.055 Uiso calc R 1 . .
H H25B 0.4678 0.7348 0.2863 0.055 Uiso calc R 1 . .
H H25C 0.3961 0.7813 0.3339 0.055 Uiso calc R 1 . .
C C26 0.7086(2) 0.46280(12) 0.35367(6) 0.0269(3) Uani d . 1 . .
H H26A 0.7211 0.5204 0.3375 0.040 Uiso calc R 1 . .
H H26B 0.7507 0.4142 0.3327 0.040 Uiso calc R 1 . .
H H26C 0.7978 0.4629 0.3813 0.040 Uiso calc R 1 . .
C C27 0.4760(4) 0.72270(14) 0.42919(7) 0.0419(5) Uani d . 1 . .
C C28 0.3892(6) 0.79118(17) 0.46226(9) 0.0655(8) Uani d . 1 . .
H H28A 0.4966 0.8349 0.4702 0.098 Uiso calc R 1 . .
H H28B 0.3415 0.7612 0.4907 0.098 Uiso calc R 1 . .
H H28C 0.2729 0.8221 0.4475 0.098 Uiso calc R 1 . .
C C29 0.1864(3) 0.52448(11) 0.46639(5) 0.0268(3) Uani d . 1 . .
C C30 -0.0241(3) 0.49403(14) 0.48189(6) 0.0382(4) Uani d . 1 . .
H H30A -0.0316 0.4956 0.5160 0.057 Uiso calc R 1 . .
H H30B -0.0485 0.4327 0.4710 0.057 Uiso calc R 1 . .
H H30C -0.1294 0.5340 0.4688 0.057 Uiso calc R 1 . .

loop_
_atom_site_aniso_label
_atom_site_aniso_U_11
_atom_site_aniso_U_22
_atom_site_aniso_U_33
_atom_site_aniso_U_12
_atom_site_aniso_U_13
_atom_site_aniso_U_23
O1 0.0596(10) 0.0553(9) 0.0454(8) 0.0088(8) -0.0091(7) 0.0263(7)
O2 0.0402(7) 0.0240(5) 0.0281(5) -0.0007(5) 0.0018(5) -0.0018(4)
O3 0.0219(5) 0.0257(5) 0.0177(4) -0.0016(4) 0.0032(4) 0.0006(4)
O4 0.0194(5) 0.0432(6) 0.0284(5) 0.0036(5) 0.0000(4) 0.0133(5)
O5 0.0357(6) 0.0287(6) 0.0289(6) -0.0005(5) -0.0027(5) 0.0088(5)
O6 0.0407(7) 0.0463(7) 0.0242(5) -0.0066(6) 0.0035(5) 0.0092(5)
O7 0.200(3) 0.0281(8) 0.0781(14) 0.0038(15) -0.016(2) -0.0129(8)
O8 0.0467(9) 0.0676(10) 0.0496(8) -0.0210(8) -0.0039(7) -0.0149(8)
O9 0.0463(8) 0.0528(8) 0.0247(5) -0.0105(7) 0.0018(6) -0.0083(6)
C1 0.0263(8) 0.0408(9) 0.0213(6) -0.0019(7) -0.0024(6) 0.0031(6)
C2 0.0247(8) 0.0528(10) 0.0251(7) 0.0013(8) -0.0037(6) 0.0097(7)
C3 0.0259(8) 0.0483(10) 0.0319(8) 0.0067(8) 0.0012(7) 0.0147(7)
C4 0.0283(8) 0.0298(7) 0.0285(7) 0.0048(7) 0.0039(6) 0.0101(6)
C5 0.0198(6) 0.0259(7) 0.0202(6) 0.0005(5) 0.0021(5) 0.0052(5)
C6 0.0242(7) 0.0232(7) 0.0215(6) -0.0016(6) 0.0023(6) 0.0006(5)
C7 0.0198(6) 0.0250(7) 0.0182(6) -0.0022(5) 0.0004(5) 0.0015(5)
C8 0.0178(6) 0.0238(6) 0.0179(6) 0.0006(5) 0.0002(5) 0.0035(5)
C9 0.0211(6) 0.0248(6) 0.0166(6) -0.0007(6) 0.0007(5) 0.0023(5)
C10 0.0205(6) 0.0278(7) 0.0169(6) 0.0005(6) 0.0011(5) 0.0037(5)
C11 0.0451(10) 0.0276(7) 0.0178(6) 0.0009(7) 0.0028(7) -0.0010(6)
C12 0.0372(9) 0.0284(7) 0.0244(7) 0.0084(7) 0.0042(6) -0.0021(6)
C13 0.0253(7) 0.0213(6) 0.0224(6) 0.0049(6) 0.0016(5) 0.0015(5)
C14 0.0184(6) 0.0259(7) 0.0187(6) 0.0027(5) 0.0010(5) 0.0037(5)
C15 0.0224(7) 0.0308(7) 0.0212(6) -0.0018(6) -0.0020(6) 0.0065(5)
C16 0.0229(7) 0.0325(8) 0.0249(7) -0.0006(6) -0.0026(6) 0.0093(6)
C17 0.0406(9) 0.0257(7) 0.0311(8) 0.0103(7) 0.0012(7) 0.0049(6)
C18 0.0242(7) 0.0258(7) 0.0262(7) -0.0016(6) -0.0013(6) 0.0031(6)
C19 0.0257(7) 0.0383(8) 0.0217(6) 0.0022(7) 0.0056(6) 0.0082(6)
C20 0.0767(16) 0.0233(8) 0.0365(9) 0.0091(10) -0.0058(10) 0.0034(7)
C21 0.138(3) 0.0313(10) 0.0610(15) 0.0238(15) 0.0115(19) -0.0033(10)
C22 0.0819(18) 0.0284(9) 0.0661(14) -0.0109(11) -0.0189(14) 0.0047(9)
C23 0.142(4) 0.0335(12) 0.087(2) -0.0168(18) -0.032(3) -0.0012(13)
C24 0.0366(9) 0.0372(9) 0.0458(10) 0.0111(8) 0.0102(8) 0.0104(8)
C25 0.0387(9) 0.0318(8) 0.0397(9) -0.0024(7) 0.0049(8) 0.0140(7)
C26 0.0180(6) 0.0364(8) 0.0263(7) 0.0001(6) 0.0030(6) 0.0083(6)
C27 0.0607(13) 0.0341(9) 0.0309(8) -0.0134(9) -0.0003(9) -0.0065(7)
C28 0.095(2) 0.0476(13) 0.0538(13) -0.0037(15) -0.0014(14) -0.0251(11)
C29 0.0343(8) 0.0266(7) 0.0195(6) -0.0010(7) 0.0055(6) -0.0014(5)
C30 0.0412(10) 0.0434(10) 0.0299(8) -0.0086(8) 0.0164(7) -0.0055(7)

loop_
_atom_type_symbol
_atom_type_description
_atom_type_scat_dispersion_real
_atom_type_scat_dispersion_imag
_atom_type_scat_source
C C 0.0033 0.0016 'International Tables Vol C Tables 4.2.6.8 and 6.1.1.4'
H H 0.0000 0.0000 'International Tables Vol C Tables 4.2.6.8 and 6.1.1.4'
O O 0.0106 0.0060 'International Tables Vol C Tables 4.2.6.8 and 6.1.1.4'

loop_
_geom_angle_atom_site_label_1
_geom_angle_atom_site_label_2
_geom_angle_atom_site_label_3
_geom_angle_site_symmetry_1
_geom_angle_site_symmetry_3
_geom_angle
_geom_angle_publ_flag
C27 O2 C6 . . 115.28(15) ?
C29 O3 C7 . . 117.80(12) ?
C15 O4 C14 . . 62.14(9) ?
C16 O5 C17 . . 120.09(12) ?
C23 O7 C21 . . 105.9(2) ?
C2 C1 C10 . . 120.74(16) ?
C2 C1 H1 . . 119.6 ?
C10 C1 H1 . . 119.6 ?
C1 C2 C3 . . 120.26(16) ?
C1 C2 H2 . . 119.9 ?
C3 C2 H2 . . 119.9 ?
O1 C3 C2 . . 121.14(18) ?
O1 C3 C4 . . 120.21(19) ?
C2 C3 C4 . . 118.58(14) ?
C25 C4 C3 . . 109.08(14) ?
C25 C4 C24 . . 108.90(16) ?
C3 C4 C24 . . 103.16(15) ?
C25 C4 C5 . . 114.70(14) ?
C3 C4 C5 . . 110.96(14) ?
C24 C4 C5 . . 109.39(13) ?
C6 C5 C10 . . 109.77(12) ?
C6 C5 C4 . . 114.27(13) ?
C10 C5 C4 . . 114.05(12) ?
C6 C5 H5 . . 106.0 ?
C10 C5 H5 . . 106.0 ?
C4 C5 H5 . . 106.0 ?
O2 C6 C5 . . 109.22(12) ?
O2 C6 C7 . . 107.43(12) ?
C5 C6 C7 . . 112.10(12) ?
O2 C6 H6 . . 109.3 ?
C5 C6 H6 . . 109.3 ?
C7 C6 H6 . . 109.3 ?
O3 C7 C6 . . 108.21(12) ?
O3 C7 C8 . . 107.95(11) ?
C6 C7 C8 . . 112.24(12) ?
O3 C7 H7 . . 109.5 ?
C6 C7 H7 . . 109.5 ?
C8 C7 H7 . . 109.5 ?
C7 C8 C26 . . 108.58(13) ?
C7 C8 C9 . . 108.85(12) ?
C26 C8 C9 . . 113.32(11) ?
C7 C8 C14 . . 110.18(11) ?
C26 C8 C14 . . 106.74(12) ?
C9 C8 C14 . . 109.15(12) ?
C11 C9 C8 . . 110.69(12) ?
C11 C9 C10 . . 114.45(11) ?
C8 C9 C10 . . 114.98(12) ?
C11 C9 H9 . . 105.2 ?
C8 C9 H9 . . 105.2 ?
C10 C9 H9 . . 105.2 ?
C1 C10 C19 . . 105.40(12) ?
C1 C10 C5 . . 105.61(13) ?
C19 C10 C5 . . 113.12(13) ?
C1 C10 C9 . . 108.83(13) ?
C19 C10 C9 . . 114.95(13) ?
C5 C10 C9 . . 108.42(11) ?
C9 C11 C12 . . 114.64(12) ?
C9 C11 H11A . . 108.6 ?
C12 C11 H11A . . 108.6 ?
C9 C11 H11B . . 108.6 ?
C12 C11 H11B . . 108.6 ?
H11A C11 H11B . . 107.6 ?
C13 C12 C11 . . 113.60(13) ?
C13 C12 H12A . . 108.8 ?
C11 C12 H12A . . 108.8 ?
C13 C12 H12B . . 108.8 ?
C11 C12 H12B . . 108.8 ?
H12A C12 H12B . . 107.7 ?
C14 C13 C12 . . 106.49(13) ?
C14 C13 C18 . . 112.10(13) ?
C12 C13 C18 . . 113.16(13) ?
C14 C13 C17 . . 106.91(13) ?
C12 C13 C17 . . 109.19(13) ?
C18 C13 C17 . . 108.77(14) ?
O4 C14 C15 . . 58.43(9) ?
O4 C14 C13 . . 112.54(12) ?
C15 C14 C13 . . 115.33(12) ?
O4 C14 C8 . . 113.27(12) ?
C15 C14 C8 . . 122.44(13) ?
C13 C14 C8 . . 118.83(12) ?
O4 C15 C14 . . 59.43(9) ?
O4 C15 C16 . . 116.61(14) ?
C14 C15 C16 . . 117.91(14) ?
O4 C15 H15 . . 116.8 ?
C14 C15 H15 . . 116.8 ?
C16 C15 H15 . . 116.8 ?
O6 C16 O5 . . 120.32(15) ?
O6 C16 C15 . . 121.52(16) ?
O5 C16 C15 . . 118.11(14) ?
O5 C17 C20 . . 104.45(14) ?
O5 C17 C13 . . 110.09(13) ?
C20 C17 C13 . . 115.47(15) ?
O5 C17 H17 . . 108.9 ?
C20 C17 H17 . . 108.9 ?
C13 C17 H17 . . 108.9 ?
C13 C18 H18A . . 109.5 ?
C13 C18 H18B . . 109.5 ?
H18A C18 H18B . . 109.5 ?
C13 C18 H18C . . 109.5 ?
H18A C18 H18C . . 109.5 ?
H18B C18 H18C . . 109.5 ?
C10 C19 H19A . . 109.5 ?
C10 C19 H19B . . 109.5 ?
H19A C19 H19B . . 109.5 ?
C10 C19 H19C . . 109.5 ?
H19A C19 H19C . . 109.5 ?
H19B C19 H19C . . 109.5 ?
C21 C20 C22 . . 106.0(3) ?
C21 C20 C17 . . 125.3(3) ?
C22 C20 C17 . . 128.7(2) ?
C20 C21 O7 . . 110.8(4) ?
C20 C21 H21 . . 124.6 ?
O7 C21 H21 . . 124.6 ?
C23 C22 C20 . . 106.6(3) ?
C23 C22 H22 . . 126.7 ?
C20 C22 H22 . . 126.7 ?
C22 C23 O7 . . 110.8(4) ?
C22 C23 H23 . . 124.6 ?
O7 C23 H23 . . 124.6 ?
C4 C24 H24A . . 109.5 ?
C4 C24 H24B . . 109.5 ?
H24A C24 H24B . . 109.5 ?
C4 C24 H24C . . 109.5 ?
H24A C24 H24C . . 109.5 ?
H24B C24 H24C . . 109.5 ?
C4 C25 H25A . . 109.5 ?
C4 C25 H25B . . 109.5 ?
H25A C25 H25B . . 109.5 ?
C4 C25 H25C . . 109.5 ?
H25A C25 H25C . . 109.5 ?
H25B C25 H25C . . 109.5 ?
C8 C26 H26A . . 109.5 ?
C8 C26 H26B . . 109.5 ?
H26A C26 H26B . . 109.5 ?
C8 C26 H26C . . 109.5 ?
H26A C26 H26C . . 109.5 ?
H26B C26 H26C . . 109.5 ?
O8 C27 O2 . . 123.16(18) ?
O8 C27 C28 . . 125.8(2) ?
O2 C27 C28 . . 111.0(2) ?
C27 C28 H28A . . 109.5 ?
C27 C28 H28B . . 109.5 ?
H28A C28 H28B . . 109.5 ?
C27 C28 H28C . . 109.5 ?
H28A C28 H28C . . 109.5 ?
H28B C28 H28C . . 109.5 ?
O9 C29 O3 . . 123.71(16) ?
O9 C29 C30 . . 126.10(15) ?
O3 C29 C30 . . 110.19(14) ?
C29 C30 H30A . . 109.5 ?
C29 C30 H30B . . 109.5 ?
H30A C30 H30B . . 109.5 ?
C29 C30 H30C . . 109.5 ?
H30A C30 H30C . . 109.5 ?
H30B C30 H30C . . 109.5 ?

loop_
_geom_bond_atom_site_label_1
_geom_bond_atom_site_label_2
_geom_bond_site_symmetry_2
_geom_bond_distance
_geom_bond_publ_flag
O1 C3 . 1.227(2) ?
O2 C27 . 1.374(3) ?
O2 C6 . 1.4510(18) ?
O3 C29 . 1.3697(18) ?
O3 C7 . 1.4600(18) ?
O4 C15 . 1.436(2) ?
O4 C14 . 1.4517(18) ?
O5 C16 . 1.346(2) ?
O5 C17 . 1.472(2) ?
O6 C16 . 1.204(2) ?
O7 C23 . 1.368(6) ?
O7 C21 . 1.381(5) ?
O8 C27 . 1.205(3) ?
O9 C29 . 1.205(2) ?
C1 C2 . 1.344(2) ?
C1 C10 . 1.531(2) ?
C1 H1 . 0.9500 ?
C2 C3 . 1.478(3) ?
C2 H2 . 0.9500 ?
C3 C4 . 1.546(3) ?
C4 C25 . 1.539(3) ?
C4 C24 . 1.560(3) ?
C4 C5 . 1.577(2) ?
C5 C6 . 1.534(2) ?
C5 C10 . 1.569(2) ?
C5 H5 . 1.0000 ?
C6 C7 . 1.537(2) ?
C6 H6 . 1.0000 ?
C7 C8 . 1.539(2) ?
C7 H7 . 1.0000 ?
C8 C26 . 1.557(2) ?
C8 C9 . 1.561(2) ?
C8 C14 . 1.570(2) ?
C9 C11 . 1.544(2) ?
C9 C10 . 1.571(2) ?
C9 H9 . 1.0000 ?
C10 C19 . 1.559(2) ?
C11 C12 . 1.554(2) ?
C11 H11A . 0.9900 ?
C11 H11B . 0.9900 ?
C12 C13 . 1.544(2) ?
C12 H12A . 0.9900 ?
C12 H12B . 0.9900 ?
C13 C14 . 1.538(2) ?
C13 C18 . 1.551(2) ?
C13 C17 . 1.562(2) ?
C14 C15 . 1.491(2) ?
C15 C16 . 1.506(2) ?
C15 H15 . 1.0000 ?
C17 C20 . 1.507(3) ?
C17 H17 . 1.0000 ?
C18 H18A . 0.9800 ?
C18 H18B . 0.9800 ?
C18 H18C . 0.9800 ?
C19 H19A . 0.9800 ?
C19 H19B . 0.9800 ?
C19 H19C . 0.9800 ?
C20 C21 . 1.344(3) ?
C20 C22 . 1.441(4) ?
C21 H21 . 0.9500 ?
C22 C23 . 1.343(4) ?
C22 H22 . 0.9500 ?
C23 H23 . 0.9500 ?
C24 H24A . 0.9800 ?
C24 H24B . 0.9800 ?
C24 H24C . 0.9800 ?
C25 H25A . 0.9800 ?
C25 H25B . 0.9800 ?
C25 H25C . 0.9800 ?
C26 H26A . 0.9800 ?
C26 H26B . 0.9800 ?
C26 H26C . 0.9800 ?
C27 C28 . 1.504(3) ?
C28 H28A . 0.9800 ?
C28 H28B . 0.9800 ?
C28 H28C . 0.9800 ?
C29 C30 . 1.504(3) ?
C30 H30A . 0.9800 ?
C30 H30B . 0.9800 ?
C30 H30C . 0.9800 ?

loop_
_geom_hbond_atom_site_label_D
_geom_hbond_atom_site_label_H
_geom_hbond_atom_site_label_A
_geom_hbond_site_symmetry_A
_geom_hbond_distance_DH
_geom_hbond_distance_HA
_geom_hbond_distance_DA
_geom_hbond_angle_DHA
C11 H11B O1 3_545 0.99 2.59 3.410(3) 141
C18 H18C O1 3_545 0.98 2.68 3.571(2) 152
C18 H18B O6 4_456 0.98 2.56 3.497(2) 160
C22 H22 O6 4_456 0.95 2.69 3.601(3) 162
C24 H24B O2 . 0.98 2.40 3.066(3) 125
C25 H25C O2 . 0.98 2.50 3.112(2) 121
C5 H5 O3 . 1.00 2.50 2.931(2) 105
C9 H9 O3 . 1.00 2.55 2.944(2) 103
C18 H18B O5 . 0.98 2.45 2.934(2) 110
C7 H7 O9 . 1.00 2.33 2.735(2) 103

loop_
_geom_torsion_atom_site_label_1
_geom_torsion_atom_site_label_2
_geom_torsion_atom_site_label_3
_geom_torsion_atom_site_label_4
_geom_torsion_site_symmetry_1
_geom_torsion_site_symmetry_2
_geom_torsion_site_symmetry_3
_geom_torsion_site_symmetry_4
_geom_torsion
_geom_torsion_publ_flag
C10 C1 C2 C3 . . . . -0.8(3) ?
C1 C2 C3 O1 . . . . 151.7(2) ?
C1 C2 C3 C4 . . . . -31.5(3) ?
O1 C3 C4 C25 . . . . -41.8(2) ?
C2 C3 C4 C25 . . . . 141.42(17) ?
O1 C3 C4 C24 . . . . 73.9(2) ?
C2 C3 C4 C24 . . . . -102.93(18) ?
O1 C3 C4 C5 . . . . -169.06(17) ?
C2 C3 C4 C5 . . . . 14.1(2) ?
C25 C4 C5 C6 . . . . 33.94(19) ?
C3 C4 C5 C6 . . . . 158.10(13) ?
C24 C4 C5 C6 . . . . -88.73(17) ?
C25 C4 C5 C10 . . . . -93.47(17) ?
C3 C4 C5 C10 . . . . 30.69(18) ?
C24 C4 C5 C10 . . . . 143.86(15) ?
C27 O2 C6 C5 . . . . -157.85(14) ?
C27 O2 C6 C7 . . . . 80.34(16) ?
C10 C5 C6 O2 . . . . -178.48(11) ?
C4 C5 C6 O2 . . . . 51.94(16) ?
C10 C5 C6 C7 . . . . -59.54(15) ?
C4 C5 C6 C7 . . . . 170.89(12) ?
C29 O3 C7 C6 . . . . -103.01(14) ?
C29 O3 C7 C8 . . . . 135.29(13) ?
O2 C6 C7 O3 . . . . 59.79(15) ?
C5 C6 C7 O3 . . . . -60.21(15) ?
O2 C6 C7 C8 . . . . 178.81(12) ?
C5 C6 C7 C8 . . . . 58.81(16) ?
O3 C7 C8 C26 . . . . -170.06(11) ?
C6 C7 C8 C26 . . . . 70.76(15) ?
O3 C7 C8 C9 . . . . 66.16(14) ?
C6 C7 C8 C9 . . . . -53.01(16) ?
O3 C7 C8 C14 . . . . -53.49(14) ?
C6 C7 C8 C14 . . . . -172.67(12) ?
C7 C8 C9 C11 . . . . -175.38(12) ?
C26 C8 C9 C11 . . . . 63.71(16) ?
C14 C8 C9 C11 . . . . -55.09(15) ?
C7 C8 C9 C10 . . . . 53.01(15) ?
C26 C8 C9 C10 . . . . -67.90(16) ?
C14 C8 C9 C10 . . . . 173.30(12) ?
C2 C1 C10 C19 . . . . -75.97(19) ?
C2 C1 C10 C5 . . . . 44.02(19) ?
C2 C1 C10 C9 . . . . 160.24(15) ?
C6 C5 C10 C1 . . . . 172.32(12) ?
C4 C5 C10 C1 . . . . -57.99(16) ?
C6 C5 C10 C19 . . . . -72.91(15) ?
C4 C5 C10 C19 . . . . 56.78(17) ?
C6 C5 C10 C9 . . . . 55.81(15) ?
C4 C5 C10 C9 . . . . -174.49(12) ?
C11 C9 C10 C1 . . . . 61.00(17) ?
C8 C9 C10 C1 . . . . -169.21(12) ?
C11 C9 C10 C19 . . . . -56.92(18) ?
C8 C9 C10 C19 . . . . 72.88(16) ?
C11 C9 C10 C5 . . . . 175.40(13) ?
C8 C9 C10 C5 . . . . -54.81(16) ?
C8 C9 C11 C12 . . . . 43.91(19) ?
C10 C9 C11 C12 . . . . 175.79(14) ?
C9 C11 C12 C13 . . . . 14.2(2) ?
C11 C12 C13 C14 . . . . -57.29(18) ?
C11 C12 C13 C18 . . . . 66.3(2) ?
C11 C12 C13 C17 . . . . -172.40(15) ?
C15 O4 C14 C13 . . . . -106.78(14) ?
C15 O4 C14 C8 . . . . 114.90(14) ?
C12 C13 C14 O4 . . . . -90.70(14) ?
C18 C13 C14 O4 . . . . 145.05(12) ?
C17 C13 C14 O4 . . . . 25.94(16) ?
C12 C13 C14 C15 . . . . -155.18(13) ?
C18 C13 C14 C15 . . . . 80.56(16) ?
C17 C13 C14 C15 . . . . -38.54(18) ?
C12 C13 C14 C8 . . . . 45.10(17) ?
C18 C13 C14 C8 . . . . -79.16(16) ?
C17 C13 C14 C8 . . . . 161.74(13) ?
C7 C8 C14 O4 . . . . -95.19(14) ?
C26 C8 C14 O4 . . . . 22.52(16) ?
C9 C8 C14 O4 . . . . 145.34(12) ?
C7 C8 C14 C15 . . . . -28.89(19) ?
C26 C8 C14 C15 . . . . 88.82(16) ?
C9 C8 C14 C15 . . . . -148.36(14) ?
C7 C8 C14 C13 . . . . 129.32(13) ?
C26 C8 C14 C13 . . . . -112.97(14) ?
C9 C8 C14 C13 . . . . 9.85(17) ?
C14 O4 C15 C16 . . . . 108.19(15) ?
C13 C14 C15 O4 . . . . 101.94(14) ?
C8 C14 C15 O4 . . . . -99.15(15) ?
O4 C14 C15 C16 . . . . -106.01(16) ?
C13 C14 C15 C16 . . . . -4.1(2) ?
C8 C14 C15 C16 . . . . 154.85(14) ?
C17 O5 C16 O6 . . . . 172.96(16) ?
C17 O5 C16 C15 . . . . -4.3(2) ?
O4 C15 C16 O6 . . . . 143.88(16) ?
C14 C15 C16 O6 . . . . -148.35(16) ?
O4 C15 C16 O5 . . . . -38.9(2) ?
C14 C15 C16 O5 . . . . 28.8(2) ?
C16 O5 C17 C20 . . . . -166.21(16) ?
C16 O5 C17 C13 . . . . -41.7(2) ?
C14 C13 C17 O5 . . . . 61.47(17) ?
C12 C13 C17 O5 . . . . 176.30(14) ?
C18 C13 C17 O5 . . . . -59.77(18) ?
C14 C13 C17 C20 . . . . 179.41(16) ?
C12 C13 C17 C20 . . . . -65.8(2) ?
C18 C13 C17 C20 . . . . 58.2(2) ?
O5 C17 C20 C21 . . . . -135.9(2) ?
C13 C17 C20 C21 . . . . 103.1(3) ?
O5 C17 C20 C22 . . . . 41.4(3) ?
C13 C17 C20 C22 . . . . -79.6(2) ?
C22 C20 C21 O7 . . . . 1.5(3) ?
C17 C20 C21 O7 . . . . 179.3(2) ?
C23 O7 C21 C20 . . . . -2.0(3) ?
C21 C20 C22 C23 . . . . -0.3(3) ?
C17 C20 C22 C23 . . . . -178.1(2) ?
C20 C22 C23 O7 . . . . -0.9(3) ?
C21 O7 C23 C22 . . . . 1.8(4) ?
C6 O2 C27 O8 . . . . 2.3(3) ?
C6 O2 C27 C28 . . . . -177.72(17) ?
C7 O3 C29 O9 . . . . 2.3(2) ?
C7 O3 C29 C30 . . . . -177.55(13) ?

loop_
_cod_related_entry_id
_cod_related_entry_database
_cod_related_entry_code
1 ChemSpider 10270665
